data_7044683
loop_
_publ_author_name
'Xiao, Ying-Hui'
'Deng, Zhaopeng'
'Zhu, Zhi-Biao'
'Huo, Li-Hua'
'Gao, Shan'

_publ_section_title
;
 Rare Earth Metal-Organic Complexes Constructed from Hydroxyl and Carboxyl
 Modified Arenesulfonate: Syntheses, Structure Evolutions, Ultraviolet,
 Visible and Near-Infrared Luminescence
;
_journal_name_full 'Dalton Transactions'
_journal_paper_doi 10.1039/C7DT03254D
_journal_year 2017
_chemical_formula_moiety 'C16 H34 O28 S2 Tb2, 2(C7 H5 O6 S), 8(H2 O)'
_chemical_formula_sum 'C30 H60 O48 S4 Tb2'
_chemical_formula_weight 1634.86
_chemical_name_systematic
; 
 ? 
;
_space_group_IT_number 2
_symmetry_cell_setting triclinic
_symmetry_space_group_name_Hall '-P 1'
_symmetry_space_group_name_H-M 'P -1'
_atom_sites_solution_hydrogens geom
_atom_sites_solution_primary direct
_atom_sites_solution_secondary difmap
_audit_creation_method SHELXL-97
_audit_update_record
;
2017-05-13 deposited with the CCDC.
2017-11-06 downloaded from the CCDC.
;
_cell_angle_alpha 107.370(5)
_cell_angle_beta 97.074(5)
_cell_angle_gamma 96.371(5)
_cell_formula_units_Z 1
_cell_length_a 7.8714(5)
_cell_length_b 12.3614(7)
_cell_length_c 15.0485(8)
_cell_measurement_reflns_used 3180
_cell_measurement_temperature 295(2)
_cell_measurement_theta_max 28.75
_cell_measurement_theta_min 3.75
_cell_volume 1369.86(15)
_computing_cell_refinement
;
CrysAlis Pro (Agilent, 2013)
;
_computing_data_collection
;
CrysAlis Pro (Agilent, 2013)
;
_computing_data_reduction
;
CrysAlis Pro (Agilent, 2013)
;
_computing_molecular_graphics '(K. Brandenburg, Diamond 3.1, 2009)'
_computing_publication_material '(K. Brandenburg, Diamond 3.1, 2009)'
_computing_structure_refinement 'SHELXL-97 (Sheldrick, 1997)'
_computing_structure_solution 'SHELXS-97 (Sheldrick, 1990)'
_diffrn_ambient_temperature 295(2)
_diffrn_detector_area_resol_mean 16.1954
_diffrn_measured_fraction_theta_full 0.986
_diffrn_measured_fraction_theta_max 0.986
_diffrn_measurement_device_type 'Xcalibur, Eos'
_diffrn_measurement_method '\w scans'
_diffrn_radiation_monochromator graphite
_diffrn_radiation_source 'Enhance (Mo) X-ray Source'
_diffrn_radiation_type MoK\a
_diffrn_radiation_wavelength 0.71073
_diffrn_reflns_av_R_equivalents 0.0251
_diffrn_reflns_av_sigmaI/netI 0.0580
_diffrn_reflns_limit_h_max 9
_diffrn_reflns_limit_h_min -10
_diffrn_reflns_limit_k_max 16
_diffrn_reflns_limit_k_min -15
_diffrn_reflns_limit_l_max 19
_diffrn_reflns_limit_l_min -15
_diffrn_reflns_number 8764
_diffrn_reflns_theta_full 27.56
_diffrn_reflns_theta_max 27.56
_diffrn_reflns_theta_min 3.21
_exptl_absorpt_coefficient_mu 2.838
_exptl_absorpt_correction_T_max 0.6921
_exptl_absorpt_correction_T_min 0.5741
_exptl_absorpt_correction_type multi-scan
_exptl_absorpt_process_details
; 
CrysAlis Pro (Agilent, 2013)
Empirical absorption correction using spherical harmonics,
 implemented in SCALE3 ABSPACK scaling algorithm. 
;
_exptl_crystal_colour colorless
_exptl_crystal_density_diffrn 1.982
_exptl_crystal_density_method 'not measured'
_exptl_crystal_description block
_exptl_crystal_F_000 818
_exptl_crystal_size_max 0.22
_exptl_crystal_size_mid 0.17
_exptl_crystal_size_min 0.14
_refine_diff_density_max 0.673
_refine_diff_density_min -0.919
_refine_diff_density_rms 0.131
_refine_ls_extinction_method none
_refine_ls_goodness_of_fit_ref 1.030
_refine_ls_hydrogen_treatment mixed
_refine_ls_matrix_type full
_refine_ls_number_parameters 451
_refine_ls_number_reflns 6253
_refine_ls_number_restraints 34
_refine_ls_restrained_S_all 1.028
_refine_ls_R_factor_all 0.0432
_refine_ls_R_factor_gt 0.0357
_refine_ls_shift/su_max 0.001
_refine_ls_shift/su_mean 0.000
_refine_ls_structure_factor_coef Fsqd
_refine_ls_weighting_details 'calc w=1/[\s^2^(Fo^2^)+(0.0337P)^2^+0.0698P] where P=(Fo^2^+2Fc^2^)/3'
_refine_ls_weighting_scheme calc
_refine_ls_wR_factor_gt 0.0760
_refine_ls_wR_factor_ref 0.0816
_reflns_number_gt 5486
_reflns_number_total 6253
_reflns_threshold_expression >2sigma(I)
_cod_data_source_file c7dt03254d2.cif
_cod_data_source_block 2-Tb
_cod_original_cell_volume 1369.86(14)
_cod_original_sg_symbol_H-M P-1
_cod_database_code 7044683

loop_
_symmetry_equiv_pos_as_xyz
'x, y, z'
'-x, -y, -z'

loop_
_atom_site_label
_atom_site_type_symbol
_atom_site_fract_x
_atom_site_fract_y
_atom_site_fract_z
_atom_site_U_iso_or_equiv
_atom_site_adp_type
_atom_site_occupancy
_atom_site_symmetry_multiplicity
_atom_site_calc_flag
_atom_site_refinement_flags
Tb1 Tb 0.79392(2) 0.704388(15) 0.019118(13) 0.01917(7) Uani 1 1 d .
S1 S 0.74294(13) 0.64531(8) 0.24747(7) 0.0210(2) Uani 1 1 d .
S2 S 0.56558(15) 0.13609(9) 0.26707(8) 0.0285(2) Uani 1 1 d .
O1 O 0.7900(4) 0.6971(2) 0.17705(19) 0.0262(7) Uani 1 1 d .
O1W O 0.6333(4) 0.8633(3) 0.0917(2) 0.0358(8) Uani 1 1 d D
H1W1 H 0.707(5) 0.922(3) 0.124(3) 0.054 Uiso 1 1 d D
H1W2 H 0.592(6) 0.830(4) 0.128(3) 0.054 Uiso 1 1 d D
O2 O 0.8645(4) 0.5709(2) 0.2668(2) 0.0289(7) Uani 1 1 d .
O2W O 0.9910(4) 0.8733(3) 0.1274(2) 0.0389(8) Uani 1 1 d D
H2W1 H 1.029(5) 0.883(5) 0.1853(13) 0.058 Uiso 1 1 d D
H2W2 H 1.076(4) 0.890(5) 0.101(3) 0.058 Uiso 1 1 d D
O3 O 0.5633(4) 0.5893(2) 0.2257(2) 0.0304(7) Uani 1 1 d .
O3W O 0.8628(5) 0.8478(3) -0.0543(2) 0.0387(8) Uani 1 1 d D
H3W1 H 0.892(7) 0.823(4) -0.1081(18) 0.058 Uiso 1 1 d D
H3W2 H 0.807(7) 0.903(3) -0.052(3) 0.058 Uiso 1 1 d D
O4 O 0.5625(4) 0.8496(2) 0.2791(2) 0.0274(7) Uani 1 1 d D
H4O H 0.518(6) 0.910(3) 0.288(4) 0.041 Uiso 1 1 d D
O4W O 0.9458(4) 0.6249(3) -0.1109(2) 0.0392(8) Uani 1 1 d D
H4W1 H 1.048(3) 0.660(4) -0.102(3) 0.059 Uiso 1 1 d D
H4W2 H 0.900(5) 0.606(5) -0.1682(13) 0.059 Uiso 1 1 d D
O5 O 0.7412(4) 1.1230(3) 0.6047(2) 0.0338(7) Uani 1 1 d D
H5O H 0.762(7) 1.178(3) 0.656(2) 0.051 Uiso 1 1 d D
O5W O 1.0555(4) 0.6458(3) 0.0674(2) 0.0396(8) Uani 1 1 d D
H5W1 H 1.109(6) 0.594(3) 0.038(3) 0.059 Uiso 1 1 d D
H5W2 H 1.092(6) 0.665(4) 0.1261(9) 0.059 Uiso 1 1 d D
O6 O 0.9241(4) 1.0421(3) 0.6806(2) 0.0387(8) Uani 1 1 d .
O6W O 0.5990(4) 0.6472(3) -0.1351(2) 0.0325(7) Uani 1 1 d D
H6W1 H 0.541(6) 0.5815(18) -0.165(3) 0.049 Uiso 1 1 d D
H6W2 H 0.577(6) 0.694(3) -0.165(3) 0.049 Uiso 1 1 d D
O7 O 0.4775(5) 0.1708(3) 0.1927(3) 0.0584(11) Uani 1 1 d .
O7W O 1.2628(5) 0.9576(4) 0.0499(4) 0.0638(12) Uani 1 1 d D
H7W1 H 1.261(7) 0.906(5) -0.003(3) 0.096 Uiso 1 1 d D
H7W2 H 1.364(4) 0.970(6) 0.082(4) 0.096 Uiso 1 1 d D
O8 O 0.7253(5) 0.0951(3) 0.2434(3) 0.0507(10) Uani 1 1 d .
O8W O 0.7307(5) 0.2501(4) 0.0757(3) 0.0463(9) Uani 1 1 d D
H8W1 H 0.658(6) 0.280(5) 0.047(3) 0.069 Uiso 1 1 d D
H8W2 H 0.692(6) 0.239(5) 0.123(3) 0.069 Uiso 1 1 d D
O9 O 0.4538(4) 0.0530(3) 0.2942(2) 0.0360(8) Uani 1 1 d .
O9W O 1.2283(4) 0.6829(3) 0.2491(2) 0.0330(7) Uani 1 1 d D
H9W1 H 1.182(5) 0.631(3) 0.269(4) 0.050 Uiso 1 1 d D
H9W2 H 1.324(4) 0.668(4) 0.232(4) 0.050 Uiso 1 1 d D
O10 O 0.7635(5) 0.3601(3) 0.2802(2) 0.0389(9) Uani 1 1 d D
H10O H 0.803(7) 0.426(2) 0.278(4) 0.058 Uiso 1 1 d D
O10W O 0.9283(5) 0.8297(3) 0.7567(3) 0.0421(9) Uani 1 1 d D
HAW H 0.876(5) 0.879(4) 0.740(4) 0.063 Uiso 1 1 d D
HBW H 1.0366(16) 0.847(4) 0.760(4) 0.063 Uiso 1 1 d D
O11 O 0.8278(5) 0.6430(3) 0.6056(2) 0.0474(10) Uani 1 1 d D
H11O H 0.860(8) 0.694(4) 0.659(2) 0.071 Uiso 1 1 d D
O12 O 0.7765(5) 0.5352(3) 0.6963(2) 0.0465(10) Uani 1 1 d .
O13 O 0.4885(4) 0.6460(2) 0.0305(2) 0.0264(7) Uani 1 1 d .
O14 O 0.2843(4) 0.4969(2) 0.0138(2) 0.0271(7) Uani 1 1 d .
C1 C 0.7660(5) 0.7616(3) 0.3536(3) 0.0194(8) Uani 1 1 d .
C2 C 0.6723(5) 0.8519(3) 0.3575(3) 0.0217(8) Uani 1 1 d .
C3 C 0.6932(5) 0.9426(3) 0.4415(3) 0.0226(9) Uani 1 1 d .
H3A H 0.6311 1.0031 0.4448 0.027 Uiso 1 1 calc R
C4 C 0.8060(5) 0.9432(4) 0.5201(3) 0.0241(9) Uani 1 1 d .
C5 C 0.8997(6) 0.8534(4) 0.5155(3) 0.0261(9) Uani 1 1 d .
H5A H 0.9757 0.8538 0.5681 0.031 Uiso 1 1 calc R
C6 C 0.8792(6) 0.7635(4) 0.4322(3) 0.0252(9) Uani 1 1 d .
H6A H 0.9423 0.7035 0.4290 0.030 Uiso 1 1 calc R
C7 C 0.8316(6) 1.0407(4) 0.6104(3) 0.0261(9) Uani 1 1 d .
C8 C 0.6229(5) 0.2594(3) 0.3684(3) 0.0245(9) Uani 1 1 d .
C9 C 0.7176(6) 0.3598(4) 0.3642(3) 0.0256(9) Uani 1 1 d .
C10 C 0.7635(6) 0.4540(4) 0.4453(3) 0.0273(10) Uani 1 1 d .
H10A H 0.8257 0.5213 0.4429 0.033 Uiso 1 1 calc R
C11 C 0.7167(6) 0.4479(4) 0.5305(3) 0.0260(9) Uani 1 1 d .
C12 C 0.6181(6) 0.3489(4) 0.5336(3) 0.0323(11) Uani 1 1 d .
H12A H 0.5834 0.3456 0.5898 0.039 Uiso 1 1 calc R
C13 C 0.5721(6) 0.2557(4) 0.4527(3) 0.0322(10) Uani 1 1 d .
H13A H 0.5061 0.1895 0.4546 0.039 Uiso 1 1 calc R
C14 C 0.7752(6) 0.5453(4) 0.6194(3) 0.0283(10) Uani 1 1 d .
C15 C 0.4349(5) 0.5419(3) 0.0129(3) 0.0217(9) Uani 1 1 d .

loop_
_atom_site_aniso_label
_atom_site_aniso_U_11
_atom_site_aniso_U_22
_atom_site_aniso_U_33
_atom_site_aniso_U_23
_atom_site_aniso_U_13
_atom_site_aniso_U_12
Tb1 0.02276(12) 0.01712(10) 0.01596(10) 0.00416(7) 0.00205(7) 0.00040(7)
S1 0.0289(6) 0.0165(5) 0.0159(5) 0.0035(4) 0.0044(4) 0.0001(4)
S2 0.0380(6) 0.0199(5) 0.0235(6) 0.0068(4) -0.0033(5) -0.0026(4)
O1 0.0379(18) 0.0236(15) 0.0166(14) 0.0062(12) 0.0077(13) 0.0001(12)
O1W 0.041(2) 0.0207(16) 0.043(2) 0.0069(15) 0.0082(16) -0.0003(13)
O2 0.0404(19) 0.0225(15) 0.0265(17) 0.0095(13) 0.0082(14) 0.0078(13)
O2W 0.051(2) 0.0331(18) 0.0220(17) 0.0033(15) -0.0048(15) -0.0119(16)
O3 0.0309(17) 0.0235(16) 0.0309(17) 0.0037(13) 0.0040(14) -0.0051(12)
O3W 0.063(3) 0.0287(18) 0.0236(17) 0.0111(15) 0.0055(16) -0.0033(16)
O4 0.0343(18) 0.0246(16) 0.0189(15) 0.0018(13) -0.0025(13) 0.0086(13)
O4W 0.036(2) 0.058(2) 0.0195(16) 0.0079(16) 0.0044(14) 0.0060(17)
O5 0.042(2) 0.0275(17) 0.0219(17) -0.0048(13) 0.0002(14) 0.0061(14)
O5W 0.039(2) 0.055(2) 0.0223(17) 0.0041(16) 0.0003(15) 0.0249(16)
O6 0.045(2) 0.041(2) 0.0186(16) -0.0018(14) -0.0050(15) 0.0037(15)
O6W 0.0373(19) 0.0303(18) 0.0250(17) 0.0081(14) -0.0081(14) 0.0012(14)
O7 0.091(3) 0.034(2) 0.038(2) 0.0168(17) -0.031(2) -0.0087(19)
O7W 0.057(3) 0.048(3) 0.071(3) 0.008(2) -0.008(2) -0.002(2)
O8 0.051(2) 0.034(2) 0.057(3) -0.0025(18) 0.019(2) -0.0021(16)
O8W 0.045(2) 0.059(2) 0.043(2) 0.0234(19) 0.0140(18) 0.0160(18)
O9 0.0394(19) 0.0215(16) 0.044(2) 0.0104(15) 0.0055(16) -0.0048(13)
O9W 0.039(2) 0.0304(17) 0.0280(18) 0.0071(14) 0.0054(15) 0.0021(14)
O10 0.074(3) 0.0196(16) 0.0194(16) 0.0037(13) 0.0131(16) -0.0088(16)
O10W 0.055(2) 0.034(2) 0.033(2) 0.0074(16) 0.0066(18) -0.0031(16)
O11 0.085(3) 0.0253(18) 0.0232(18) 0.0010(14) 0.0049(19) -0.0064(17)
O12 0.071(3) 0.041(2) 0.0197(17) 0.0067(15) 0.0046(17) -0.0117(18)
O13 0.0283(16) 0.0169(14) 0.0323(17) 0.0063(12) 0.0046(13) 0.0009(11)
O14 0.0249(16) 0.0204(15) 0.0353(18) 0.0081(13) 0.0055(13) 0.0018(12)
C1 0.027(2) 0.0141(18) 0.0163(19) 0.0032(15) 0.0084(16) -0.0005(15)
C2 0.023(2) 0.025(2) 0.017(2) 0.0063(17) 0.0053(16) 0.0017(16)
C3 0.026(2) 0.020(2) 0.020(2) 0.0036(16) 0.0072(17) 0.0019(16)
C4 0.024(2) 0.027(2) 0.017(2) 0.0043(17) 0.0034(17) -0.0023(17)
C5 0.030(2) 0.030(2) 0.018(2) 0.0110(18) 0.0010(17) 0.0004(18)
C6 0.030(2) 0.022(2) 0.023(2) 0.0072(17) 0.0056(18) 0.0048(17)
C7 0.029(2) 0.027(2) 0.019(2) 0.0035(18) 0.0056(18) -0.0023(17)
C8 0.025(2) 0.021(2) 0.026(2) 0.0080(17) 0.0002(18) 0.0014(16)
C9 0.032(2) 0.024(2) 0.022(2) 0.0093(17) 0.0051(18) -0.0006(17)
C10 0.040(3) 0.020(2) 0.020(2) 0.0055(17) 0.0038(19) -0.0033(18)
C11 0.031(2) 0.023(2) 0.022(2) 0.0052(17) 0.0029(18) 0.0046(17)
C12 0.040(3) 0.033(3) 0.024(2) 0.012(2) 0.007(2) -0.002(2)
C13 0.038(3) 0.028(2) 0.031(3) 0.012(2) 0.005(2) -0.0026(19)
C14 0.030(2) 0.028(2) 0.026(2) 0.0079(19) 0.0046(19) 0.0036(18)
C15 0.022(2) 0.024(2) 0.018(2) 0.0055(16) 0.0012(16) 0.0023(16)

loop_
_atom_type_symbol
_atom_type_description
_atom_type_scat_dispersion_real
_atom_type_scat_dispersion_imag
_atom_type_scat_source
C C 0.0033 0.0016 'International Tables Vol C Tables 4.2.6.8 and 6.1.1.4'
H H 0.0000 0.0000 'International Tables Vol C Tables 4.2.6.8 and 6.1.1.4'
O O 0.0106 0.0060 'International Tables Vol C Tables 4.2.6.8 and 6.1.1.4'
S S 0.1246 0.1234 'International Tables Vol C Tables 4.2.6.8 and 6.1.1.4'
Tb Tb -0.1723 4.1537 'International Tables Vol C Tables 4.2.6.8 and 6.1.1.4'

loop_
_geom_angle_atom_site_label_1
_geom_angle_atom_site_label_2
_geom_angle_atom_site_label_3
_geom_angle
_geom_angle_site_symmetry_1
_geom_angle_site_symmetry_3
O5W Tb1 O14 76.54(12) . 2_665
O5W Tb1 O3W 107.72(14) . .
O14 Tb1 O3W 142.58(11) 2_665 .
O5W Tb1 O1 72.81(11) . .
O14 Tb1 O1 80.13(10) 2_665 .
O3W Tb1 O1 137.17(10) . .
O5W Tb1 O4W 66.88(12) . .
O14 Tb1 O4W 77.36(11) 2_665 .
O3W Tb1 O4W 71.05(12) . .
O1 Tb1 O4W 137.27(12) . .
O5W Tb1 O2W 71.31(13) . .
O14 Tb1 O2W 142.58(12) 2_665 .
O3W Tb1 O2W 67.70(12) . .
O1 Tb1 O2W 72.57(10) . .
O4W Tb1 O2W 106.14(12) . .
O5W Tb1 O13 132.78(12) . .
O14 Tb1 O13 66.31(9) 2_665 .
O3W Tb1 O13 119.49(12) . .
O1 Tb1 O13 73.01(10) . .
O4W Tb1 O13 127.28(11) . .
O2W Tb1 O13 126.06(10) . .
O5W Tb1 O6W 132.06(11) . .
O14 Tb1 O6W 77.45(11) 2_665 .
O3W Tb1 O6W 72.75(11) . .
O1 Tb1 O6W 139.55(10) . .
O4W Tb1 O6W 68.54(12) . .
O2W Tb1 O6W 139.27(11) . .
O13 Tb1 O6W 67.25(11) . .
O5W Tb1 O1W 134.50(11) . .
O14 Tb1 O1W 129.13(10) 2_665 .
O3W Tb1 O1W 75.06(11) . .
O1 Tb1 O1W 75.98(11) . .
O4W Tb1 O1W 144.84(12) . .
O2W Tb1 O1W 68.22(12) . .
O13 Tb1 O1W 63.97(10) . .
O6W Tb1 O1W 92.86(11) . .
O1 S1 O3 112.67(19) . .
O1 S1 O2 112.30(18) . .
O3 S1 O2 112.78(18) . .
O1 S1 C1 105.20(17) . .
O3 S1 C1 107.57(18) . .
O2 S1 C1 105.65(19) . .
O7 S2 O8 111.6(3) . .
O7 S2 O9 112.5(2) . .
O8 S2 O9 111.8(2) . .
O7 S2 C8 107.4(2) . .
O8 S2 C8 107.1(2) . .
O9 S2 C8 106.02(19) . .
S1 O1 Tb1 154.94(18) . .
Tb1 O1W H1W1 108(4) . .
H1W1 O1W H1W2 109.7(17) . .
Tb1 O2W H2W1 125(4) . .
Tb1 O2W H2W2 110(3) . .
H2W1 O2W H2W2 108.6(17) . .
Tb1 O3W H3W1 115(3) . .
Tb1 O3W H3W2 123(3) . .
H3W1 O3W H3W2 110.5(18) . .
C2 O4 H4O 112(4) . .
Tb1 O4W H4W1 112(3) . .
Tb1 O4W H4W2 123(4) . .
H4W1 O4W H4W2 110.7(18) . .
C7 O5 H5O 111(4) . .
Tb1 O5W H5W1 131(3) . .
Tb1 O5W H5W2 117(3) . .
H5W1 O5W H5W2 109.3(17) . .
Tb1 O6W H6W1 127(3) . .
Tb1 O6W H6W2 123(3) . .
H6W1 O6W H6W2 109.3(17) . .
H7W1 O7W H7W2 108.6(18) . .
H8W1 O8W H8W2 109.5(18) . .
H9W1 O9W H9W2 111.1(18) . .
C9 O10 H10O 114(4) . .
HAW O10W HBW 110.2(18) . .
C14 O11 H11O 108(4) . .
C15 O13 Tb1 118.3(2) . .
C15 O14 Tb1 122.3(3) . 2_665
C6 C1 C2 120.0(4) . .
C6 C1 S1 119.9(3) . .
C2 C1 S1 120.2(3) . .
O4 C2 C3 121.4(4) . .
O4 C2 C1 119.4(4) . .
C3 C2 C1 119.2(4) . .
C4 C3 C2 120.4(4) . .
C4 C3 H3A 119.8 . .
C2 C3 H3A 119.8 . .
C3 C4 C5 120.1(4) . .
C3 C4 C7 121.0(4) . .
C5 C4 C7 118.9(4) . .
C6 C5 C4 119.6(4) . .
C6 C5 H5A 120.2 . .
C4 C5 H5A 120.2 . .
C5 C6 C1 120.8(4) . .
C5 C6 H6A 119.6 . .
C1 C6 H6A 119.6 . .
O6 C7 O5 124.2(4) . .
O6 C7 C4 122.6(4) . .
O5 C7 C4 113.2(4) . .
C13 C8 C9 119.9(4) . .
C13 C8 S2 119.3(3) . .
C9 C8 S2 120.9(3) . .
O10 C9 C10 122.6(4) . .
O10 C9 C8 118.0(4) . .
C10 C9 C8 119.4(4) . .
C9 C10 C11 120.2(4) . .
C9 C10 H10A 119.9 . .
C11 C10 H10A 119.9 . .
C12 C11 C10 120.2(4) . .
C12 C11 C14 119.0(4) . .
C10 C11 C14 120.8(4) . .
C13 C12 C11 119.3(4) . .
C13 C12 H12A 120.3 . .
C11 C12 H12A 120.3 . .
C12 C13 C8 121.0(4) . .
C12 C13 H13A 119.5 . .
C8 C13 H13A 119.5 . .
O12 C14 O11 123.3(4) . .
O12 C14 C11 123.0(4) . .
O11 C14 C11 113.7(4) . .
O13 C15 O14 126.9(4) . .
O13 C15 C15 117.4(4) . 2_665
O14 C15 C15 115.7(4) . 2_665

loop_
_geom_bond_atom_site_label_1
_geom_bond_atom_site_label_2
_geom_bond_distance
_geom_bond_site_symmetry_2
Tb1 O5W 2.360(3) .
Tb1 O14 2.380(3) 2_665
Tb1 O3W 2.400(3) .
Tb1 O1 2.409(3) .
Tb1 O4W 2.431(3) .
Tb1 O2W 2.459(3) .
Tb1 O13 2.474(3) .
Tb1 O6W 2.478(3) .
Tb1 O1W 2.502(3) .
S1 O1 1.456(3) .
S1 O3 1.456(3) .
S1 O2 1.460(3) .
S1 C1 1.775(4) .
S2 O7 1.442(4) .
S2 O8 1.452(4) .
S2 O9 1.461(3) .
S2 C8 1.773(4) .
O1W H1W1 0.85(5) .
O1W H1W2 0.85(5) .
O2W H2W1 0.85(5) .
O2W H2W2 0.85(5) .
O3W H3W1 0.85(5) .
O3W H3W2 0.85(5) .
O4 C2 1.364(5) .
O4 H4O 0.85(5) .
O4W H4W1 0.85(5) .
O4W H4W2 0.85(5) .
O5 C7 1.321(6) .
O5 H5O 0.85(5) .
O5W H5W1 0.85(5) .
O5W H5W2 0.85(5) .
O6 C7 1.201(5) .
O6W H6W1 0.85(5) .
O6W H6W2 0.85(5) .
O7W H7W1 0.85(5) .
O7W H7W2 0.85(5) .
O8W H8W1 0.85(5) .
O8W H8W2 0.85(5) .
O9W H9W1 0.85(5) .
O9W H9W2 0.85(5) .
O10 C9 1.358(5) .
O10 H10O 0.85(5) .
O10W HAW 0.85(5) .
O10W HBW 0.85(5) .
O11 C14 1.316(5) .
O11 H11O 0.85(5) .
O12 C14 1.200(5) .
O13 C15 1.246(5) .
O14 C15 1.255(5) .
O14 Tb1 2.380(3) 2_665
C1 C6 1.383(6) .
C1 C2 1.396(6) .
C2 C3 1.394(5) .
C3 C4 1.387(6) .
C3 H3A 0.9300 .
C4 C5 1.388(6) .
C4 C7 1.497(6) .
C5 C6 1.382(6) .
C5 H5A 0.9300 .
C6 H6A 0.9300 .
C8 C13 1.387(6) .
C8 C9 1.397(5) .
C9 C10 1.387(6) .
C10 C11 1.397(6) .
C10 H10A 0.9300 .
C11 C12 1.391(6) .
C11 C14 1.488(6) .
C12 C13 1.380(6) .
C12 H12A 0.9300 .
C13 H13A 0.9300 .
C15 C15 1.539(8) 2_665

loop_
_geom_hbond_atom_site_label_D
_geom_hbond_atom_site_label_H
_geom_hbond_atom_site_label_A
_geom_hbond_distance_DH
_geom_hbond_distance_HA
_geom_hbond_distance_DA
_geom_hbond_angle_DHA
_geom_hbond_site_symmetry_A
O1W H1W1 O8 0.85(5) 2.33(4) 3.029(5) 140(5) 1_565
O1W H1W2 O4 0.85(5) 2.26(3) 2.992(5) 145(4) .
O1W H1W2 O1 0.85(5) 2.59(5) 3.024(5) 113(4) .
O2W H2W1 O6 0.85(5) 1.92(2) 2.730(4) 157(6) 2_776
O2W H2W2 O7W 0.85(5) 1.961(16) 2.805(6) 169(6) .
O3W H3W1 O10W 0.85(5) 2.12(2) 2.902(5) 154(4) 1_554
O3W H3W2 O7W 0.85(5) 1.860(19) 2.687(6) 165(6) 2_775
O4 H4O O9 0.85(5) 1.868(15) 2.700(4) 168(5) 1_565
O4W H4W1 O8W 0.85(5) 1.889(12) 2.731(5) 174(6) 2_765
O4W H4W2 O12 0.85(5) 2.032(14) 2.868(5) 170(5) 1_554
O5 H5O O9W 0.85(5) 1.867(18) 2.691(4) 165(6) 2_776
O5W H5W1 O14 0.85(5) 1.92(2) 2.736(4) 160(5) 1_655
O5W H5W2 O9W 0.85(5) 1.958(18) 2.781(5) 163(4) .
O6W H6W1 O3 0.85(5) 2.059(12) 2.899(4) 169(4) 2_665
O6W H6W2 O7 0.85(5) 1.918(17) 2.740(5) 162(5) 2_665
O7W H7W1 O8W 0.85(5) 1.92(4) 2.705(6) 151(7) 2_765
O7W H7W2 O7 0.85(5) 2.53(6) 3.026(5) 118(5) 1_665
O8W H8W1 O13 0.85(5) 2.020(12) 2.868(5) 172(5) 2_665
O8W H8W2 O7 0.85(5) 2.30(3) 3.081(5) 152(5) .
O8W H8W2 O10 0.85(5) 2.35(5) 2.935(5) 126(5) .
O9W H9W1 O12 0.85(5) 2.32(3) 3.042(5) 144(4) 2_766
O9W H9W1 O2 0.85(5) 2.52(4) 3.117(4) 128(4) .
O9W H9W2 O3 0.85(5) 2.22(2) 3.013(4) 158(4) 1_655
O9W H9W2 O4 0.85(5) 2.62(4) 3.053(4) 113(4) 1_655
O10 H10O O2 0.85(5) 1.871(13) 2.712(4) 173(6) .
O10W HAW O6 0.85(5) 2.45(3) 3.164(5) 142(4) .
O10W HBW O8 0.85(5) 1.944(15) 2.781(5) 170(5) 2_766
O11 H11O O10W 0.85(5) 1.85(2) 2.671(5) 165(6) .

loop_
_geom_torsion_atom_site_label_1
_geom_torsion_atom_site_label_2
_geom_torsion_atom_site_label_3
_geom_torsion_atom_site_label_4
_geom_torsion
_geom_torsion_site_symmetry_1
_geom_torsion_site_symmetry_4
O3 S1 O1 Tb1 -41.9(5) . .
O2 S1 O1 Tb1 86.8(5) . .
C1 S1 O1 Tb1 -158.8(4) . .
O5W Tb1 O1 S1 -98.3(5) . .
O14 Tb1 O1 S1 -19.5(4) 2_665 .
O3W Tb1 O1 S1 163.9(4) . .
O4W Tb1 O1 S1 -78.4(5) . .
O2W Tb1 O1 S1 -173.6(5) . .
O13 Tb1 O1 S1 48.6(4) . .
O6W Tb1 O1 S1 37.6(5) . .
O1W Tb1 O1 S1 115.2(5) . .
O5W Tb1 O13 C15 -42.4(3) . .
O14 Tb1 O13 C15 -1.2(3) 2_665 .
O3W Tb1 O13 C15 137.2(3) . .
O1 Tb1 O13 C15 -87.7(3) . .
O4W Tb1 O13 C15 49.4(3) . .
O2W Tb1 O13 C15 -140.1(3) . .
O6W Tb1 O13 C15 84.6(3) . .
O1W Tb1 O13 C15 -170.0(3) . .
O1 S1 C1 C6 -120.9(3) . .
O3 S1 C1 C6 118.8(3) . .
O2 S1 C1 C6 -1.9(4) . .
O1 S1 C1 C2 58.1(4) . .
O3 S1 C1 C2 -62.3(4) . .
O2 S1 C1 C2 177.0(3) . .
C6 C1 C2 O4 179.3(3) . .
S1 C1 C2 O4 0.3(5) . .
C6 C1 C2 C3 -0.7(6) . .
S1 C1 C2 C3 -179.7(3) . .
O4 C2 C3 C4 -179.8(4) . .
C1 C2 C3 C4 0.2(6) . .
C2 C3 C4 C5 0.3(6) . .
C2 C3 C4 C7 179.2(3) . .
C3 C4 C5 C6 -0.3(6) . .
C7 C4 C5 C6 -179.2(4) . .
C4 C5 C6 C1 -0.3(6) . .
C2 C1 C6 C5 0.8(6) . .
S1 C1 C6 C5 179.7(3) . .
C3 C4 C7 O6 177.6(4) . .
C5 C4 C7 O6 -3.5(6) . .
C3 C4 C7 O5 -1.7(6) . .
C5 C4 C7 O5 177.2(4) . .
O7 S2 C8 C13 126.0(4) . .
O8 S2 C8 C13 -114.0(4) . .
O9 S2 C8 C13 5.5(4) . .
O7 S2 C8 C9 -53.8(4) . .
O8 S2 C8 C9 66.2(4) . .
O9 S2 C8 C9 -174.3(4) . .
C13 C8 C9 O10 -179.5(4) . .
S2 C8 C9 O10 0.3(6) . .
C13 C8 C9 C10 1.6(7) . .
S2 C8 C9 C10 -178.6(4) . .
O10 C9 C10 C11 -178.3(4) . .
C8 C9 C10 C11 0.6(7) . .
C9 C10 C11 C12 -2.5(7) . .
C9 C10 C11 C14 175.8(4) . .
C10 C11 C12 C13 2.2(7) . .
C14 C11 C12 C13 -176.1(4) . .
C11 C12 C13 C8 0.0(7) . .
C9 C8 C13 C12 -1.9(7) . .
S2 C8 C13 C12 178.3(4) . .
C12 C11 C14 O12 17.4(7) . .
C10 C11 C14 O12 -161.0(5) . .
C12 C11 C14 O11 -163.6(4) . .
C10 C11 C14 O11 18.0(6) . .
Tb1 O13 C15 O14 -178.9(3) . .
Tb1 O13 C15 C15 1.1(6) . 2_665
Tb1 O14 C15 O13 -178.8(3) 2_665 .
Tb1 O14 C15 C15 1.3(6) 2_665 2_665
